data_4024034
loop_
_publ_author_name
'Ahmad Basheer'
'Hiroshi Yamataka'
'Salai Cheettu Ammal'
'Zvi Rappoport'

_publ_section_title
;
 Enols of Substituted Cyanomalonamides
;
_journal_name_full 'Journal of Organic Chemistry'
_journal_page_first 5297
_journal_page_last 5312
_journal_paper_doi 10.1021/jo070877h
_journal_volume 72
_journal_year 2007
_chemical_formula_moiety 'C7 H11 N3 O2'
_chemical_formula_sum 'C7 H11 N3 O2'
_chemical_formula_weight 169.19
_chemical_name_systematic
; 
 ? 
;
_space_group_IT_number 14
_symmetry_cell_setting monoclinic
_symmetry_space_group_name_Hall '-P 2yn'
_symmetry_space_group_name_H-M 'P 1 21/n 1'
_atom_sites_solution_hydrogens geom
_atom_sites_solution_primary direct
_atom_sites_solution_secondary difmap
_audit_creation_method SHELXL-97
_cell_angle_alpha 90.00
_cell_angle_beta 100.338(4)
_cell_angle_gamma 90.00
_cell_formula_units_Z 4
_cell_length_a 5.7577(11)
_cell_length_b 21.950(4)
_cell_length_c 6.5650(13)
_cell_measurement_reflns_used 2630
_cell_measurement_temperature 100(2)
_cell_measurement_theta_max 28.17
_cell_measurement_theta_min 3.29
_cell_volume 816.2(3)
_computing_cell_refinement 'Bruker SMART'
_computing_data_collection 'Bruker SMART'
_computing_data_reduction 'Bruker SAINT'
_computing_molecular_graphics 'Bruker SHELXTL'
_computing_publication_material 'Bruker SHELXTL'
_computing_structure_refinement 'SHELXL-97 (Sheldrick, 1997)'
_computing_structure_solution 'SHELXS-97 (Sheldrick, 1990)'
_diffrn_ambient_temperature 100(2)
_diffrn_measured_fraction_theta_full 0.951
_diffrn_measured_fraction_theta_max 0.951
_diffrn_measurement_device_type 'CCD area detector'
_diffrn_measurement_method 'phi and omega scans'
_diffrn_radiation_monochromator graphite
_diffrn_radiation_source 'fine-focus sealed tube'
_diffrn_radiation_type MoK\a
_diffrn_radiation_wavelength 0.71073
_diffrn_reflns_av_R_equivalents 0.0204
_diffrn_reflns_av_sigmaI/netI 0.0238
_diffrn_reflns_limit_h_max 7
_diffrn_reflns_limit_h_min -7
_diffrn_reflns_limit_k_max 19
_diffrn_reflns_limit_k_min -28
_diffrn_reflns_limit_l_max 7
_diffrn_reflns_limit_l_min -8
_diffrn_reflns_number 5806
_diffrn_reflns_theta_full 28.17
_diffrn_reflns_theta_max 27.9
_diffrn_reflns_theta_min 1.86
_exptl_absorpt_coefficient_mu 0.103
_exptl_absorpt_correction_type none
_exptl_crystal_density_diffrn 1.377
_exptl_crystal_density_method 'not measured'
_exptl_crystal_F_000 360
_refine_diff_density_max 0.374
_refine_diff_density_min -0.238
_refine_diff_density_rms 0.052
_refine_ls_extinction_method none
_refine_ls_goodness_of_fit_ref 1.042
_refine_ls_hydrogen_treatment mixed
_refine_ls_matrix_type full
_refine_ls_number_parameters 119
_refine_ls_number_reflns 1908
_refine_ls_number_restraints 0
_refine_ls_restrained_S_all 1.042
_refine_ls_R_factor_all 0.0462
_refine_ls_R_factor_gt 0.0409
_refine_ls_shift/su_max 0.004
_refine_ls_shift/su_mean 0.001
_refine_ls_structure_factor_coef Fsqd
_refine_ls_weighting_details 'calc w=1/[\s^2^(Fo^2^)+(0.0695P)^2^+0.2223P] where P=(Fo^2^+2Fc^2^)/3'
_refine_ls_weighting_scheme calc
_refine_ls_wR_factor_gt 0.1124
_refine_ls_wR_factor_ref 0.1164
_reflns_number_gt 1681
_reflns_number_total 1908
_reflns_threshold_expression >2sigma(I)
_cod_data_source_file jo070877hsi20070426_015717.cif
_cod_data_source_block bashir2m
_cod_depositor_comments
;
The following automatic conversions were performed:
'_symmetry_cell_setting' value 'Monoclinic' changed to 'monoclinic'
according to '/home/saulius/struct/CIF-dictionaries/cif_core.dic'
dictionary named 'cif_core.dic' version 2.4.1 from 2010-06-29.

Automatic conversion script
Id: cif_fix_enum 1527 2010-12-29 10:47:43Z saulius 
;
_cod_original_sg_symbol_H-M 'P 21/n'
_cod_database_code 4024034

loop_
_symmetry_equiv_pos_as_xyz
'x, y, z'
'-x+1/2, y+1/2, -z+1/2'
'-x, -y, -z'
'x-1/2, -y-1/2, z-1/2'

loop_
_atom_site_label
_atom_site_type_symbol
_atom_site_fract_x
_atom_site_fract_y
_atom_site_fract_z
_atom_site_U_iso_or_equiv
_atom_site_adp_type
_atom_site_occupancy
_atom_site_symmetry_multiplicity
_atom_site_calc_flag
_atom_site_refinement_flags
_atom_site_disorder_assembly
_atom_site_disorder_group
O1 O 0.72394(16) 0.15162(4) 0.41822(13) 0.0197(2) Uani 1 1 d . . .
H1O1 H 0.660(4) 0.1256(11) 0.273(4) 0.072(7) Uiso 1 1 d . . .
O2 O 0.54257(15) 0.08922(4) 0.13165(13) 0.0197(2) Uani 1 1 d . . .
N1 N 0.62593(18) 0.14457(5) 0.73375(16) 0.0155(2) Uani 1 1 d . . .
H1N1 H 0.559(3) 0.1246(8) 0.816(3) 0.025(4) Uiso 1 1 d . . .
N2 N 0.15562(18) 0.03562(5) 0.68223(16) 0.0190(3) Uani 1 1 d . . .
N3 N 0.25817(18) 0.02144(5) 0.16112(16) 0.0180(2) Uani 1 1 d . . .
H1N3 H 0.2497 0.0111 0.0305 0.022 Uiso 1 1 calc R . .
H2N3 H 0.1659 0.0036 0.2365 0.022 Uiso 1 1 calc R . .
C1 C 0.5972(2) 0.12634(5) 0.53868(18) 0.0143(3) Uani 1 1 d . . .
C2 C 0.42848(19) 0.08129(5) 0.45606(18) 0.0143(3) Uani 1 1 d . . .
C3 C 0.4096(2) 0.06377(5) 0.24420(18) 0.0152(3) Uani 1 1 d . . .
C4 C 0.27858(19) 0.05588(5) 0.58024(18) 0.0143(3) Uani 1 1 d . . .
C5 C 0.7881(2) 0.19361(5) 0.81884(19) 0.0167(3) Uani 1 1 d . . .
H5 H 0.8317 0.2169 0.7003 0.020 Uiso 1 1 calc R . .
C6 C 0.6628(2) 0.23689(6) 0.94326(19) 0.0186(3) Uani 1 1 d . . .
H61 H 0.5185 0.2521 0.8558 0.028 Uiso 1 1 calc R . .
H62 H 0.7671 0.2712 0.9917 0.028 Uiso 1 1 calc R . .
H63 H 0.6220 0.2153 1.0626 0.028 Uiso 1 1 calc R . .
C7 C 1.0128(2) 0.16775(7) 0.9457(2) 0.0251(3) Uani 1 1 d . . .
H71 H 0.9747 0.1458 1.0654 0.038 Uiso 1 1 calc R . .
H72 H 1.1223 0.2011 0.9937 0.038 Uiso 1 1 calc R . .
H73 H 1.0863 0.1397 0.8600 0.038 Uiso 1 1 calc R . .

loop_
_atom_site_aniso_label
_atom_site_aniso_U_11
_atom_site_aniso_U_22
_atom_site_aniso_U_33
_atom_site_aniso_U_23
_atom_site_aniso_U_13
_atom_site_aniso_U_12
O1 0.0256(5) 0.0224(5) 0.0126(4) -0.0014(3) 0.0074(4) -0.0092(3)
O2 0.0246(5) 0.0251(5) 0.0105(4) -0.0009(3) 0.0061(3) -0.0085(4)
N1 0.0193(5) 0.0167(5) 0.0116(5) -0.0008(4) 0.0054(4) -0.0050(4)
N2 0.0221(5) 0.0225(6) 0.0134(5) -0.0040(4) 0.0058(4) -0.0074(4)
N3 0.0221(5) 0.0228(6) 0.0099(5) -0.0025(4) 0.0051(4) -0.0063(4)
C1 0.0168(5) 0.0137(5) 0.0128(6) 0.0016(4) 0.0038(4) 0.0009(4)
C2 0.0169(5) 0.0154(6) 0.0112(6) 0.0002(4) 0.0039(4) -0.0012(4)
C3 0.0170(5) 0.0166(6) 0.0123(6) 0.0015(4) 0.0034(4) 0.0002(4)
C4 0.0175(5) 0.0142(5) 0.0105(6) -0.0039(4) 0.0005(4) -0.0010(4)
C5 0.0204(6) 0.0157(6) 0.0149(6) -0.0024(4) 0.0055(5) -0.0055(4)
C6 0.0220(6) 0.0163(6) 0.0171(6) -0.0014(5) 0.0024(5) 0.0007(4)
C7 0.0179(6) 0.0282(7) 0.0289(7) -0.0116(6) 0.0035(5) 0.0003(5)

loop_
_atom_type_symbol
_atom_type_description
_atom_type_scat_dispersion_real
_atom_type_scat_dispersion_imag
_atom_type_scat_source
C C 0.0033 0.0016 'International Tables Vol C Tables 4.2.6.8 and 6.1.1.4'
H H 0.0000 0.0000 'International Tables Vol C Tables 4.2.6.8 and 6.1.1.4'
N N 0.0061 0.0033 'International Tables Vol C Tables 4.2.6.8 and 6.1.1.4'
O O 0.0106 0.0060 'International Tables Vol C Tables 4.2.6.8 and 6.1.1.4'

loop_
_geom_angle_atom_site_label_1
_geom_angle_atom_site_label_2
_geom_angle_atom_site_label_3
_geom_angle
_geom_angle_site_symmetry_1
_geom_angle_site_symmetry_3
_geom_angle_publ_flag
C1 O1 H1O1 99.7(13) . . ?
C3 O2 H1O1 98.3(11) . . ?
C1 N1 C5 123.40(10) . . ?
C1 N1 H1N1 118.2(11) . . ?
C5 N1 H1N1 118.1(11) . . ?
C3 N3 H1N3 120.0 . . ?
C3 N3 H2N3 120.0 . . ?
H1N3 N3 H2N3 120.0 . . ?
O1 C1 N1 118.40(11) . . ?
O1 C1 C2 119.09(11) . . ?
N1 C1 C2 122.49(11) . . ?
C4 C2 C1 120.20(11) . . ?
C4 C2 C3 120.72(11) . . ?
C1 C2 C3 119.06(11) . . ?
O2 C3 N3 119.04(11) . . ?
O2 C3 C2 119.62(11) . . ?
N3 C3 C2 121.34(11) . . ?
N2 C4 C2 179.39(13) . . ?
N1 C5 C6 109.44(9) . . ?
N1 C5 C7 110.84(10) . . ?
C6 C5 C7 112.30(10) . . ?
N1 C5 H5 108.0 . . ?
C6 C5 H5 108.0 . . ?
C7 C5 H5 108.0 . . ?
C5 C6 H61 109.5 . . ?
C5 C6 H62 109.5 . . ?
H61 C6 H62 109.5 . . ?
C5 C6 H63 109.5 . . ?
H61 C6 H63 109.5 . . ?
H62 C6 H63 109.5 . . ?
C5 C7 H71 109.5 . . ?
C5 C7 H72 109.5 . . ?
H71 C7 H72 109.5 . . ?
C5 C7 H73 109.5 . . ?
H71 C7 H73 109.5 . . ?
H72 C7 H73 109.5 . . ?

loop_
_geom_bond_atom_site_label_1
_geom_bond_atom_site_label_2
_geom_bond_distance
_geom_bond_site_symmetry_2
_geom_bond_publ_flag
O1 C1 1.2935(14) . ?
O1 H1O1 1.12(3) . ?
O2 C3 1.2835(14) . ?
O2 H1O1 1.31(3) . ?
N1 C1 1.3234(16) . ?
N1 C5 1.4682(15) . ?
N1 H1N1 0.841(18) . ?
N2 C4 1.1478(16) . ?
N3 C3 1.3229(16) . ?
N3 H1N3 0.8800 . ?
N3 H2N3 0.8800 . ?
C1 C2 1.4234(16) . ?
C2 C4 1.4047(16) . ?
C2 C3 1.4283(17) . ?
C5 C6 1.5169(16) . ?
C5 C7 1.5175(18) . ?
C5 H5 1.0000 . ?
C6 H61 0.9800 . ?
C6 H62 0.9800 . ?
C6 H63 0.9800 . ?
C7 H71 0.9800 . ?
C7 H72 0.9800 . ?
C7 H73 0.9800 . ?

loop_
_geom_hbond_atom_site_label_D
_geom_hbond_atom_site_label_H
_geom_hbond_atom_site_label_A
_geom_hbond_distance_DH
_geom_hbond_distance_HA
_geom_hbond_distance_DA
_geom_hbond_angle_DHA
_geom_hbond_site_symmetry_A
N3 H1N3 N2 0.88 2.32 3.1086(16) 149.8 1_554
O1 H1O1 O2 1.12(3) 1.31(3) 2.4085(12) 164(2) .
N1 H1N1 O2 0.841(18) 2.230(18) 2.9967(14) 151.6(15) 1_556
N3 H2N3 N2 0.88 2.19 3.0301(15) 158.8 3_556

loop_
_cod_related_entry_id
_cod_related_entry_database
_cod_related_entry_code
1 ChemSpider 20573073
